data_7218535
loop_
_publ_author_name
'Jiang, Bo'
'Liang, Yan-Bo'
'Kong, Li-Fang'
'Tu, Xing-Jun'
'Hao, Wen-Juan'
'Ye, Qin'
'Tu, Shu-Jiang'

_publ_section_title
;
 Highly diastereoselective synthesis of quinoline-2,5-diones and
 pyrazolo[3,4-b]pyridin-6(7H)-ones under microwave irradiation
;
_journal_name_full 'RSC Adv.'
_journal_paper_doi 10.1039/C4RA10096D
_journal_year 2014
_chemical_formula_sum 'C29 H31 N O6'
_chemical_formula_weight 489.55
_chemical_name_systematic
; 
 ? 
;
_space_group_IT_number 14
_symmetry_cell_setting monoclinic
_symmetry_space_group_name_Hall '-P 2yn'
_symmetry_space_group_name_H-M 'P 1 21/n 1'
_atom_sites_solution_hydrogens geom
_atom_sites_solution_primary direct
_atom_sites_solution_secondary difmap
_audit_creation_method SHELXL-97
_cell_angle_alpha 90.00
_cell_angle_beta 102.1660(10)
_cell_angle_gamma 90.00
_cell_formula_units_Z 4
_cell_length_a 12.1344(12)
_cell_length_b 9.9005(8)
_cell_length_c 22.4676(18)
_cell_measurement_reflns_used 2007
_cell_measurement_temperature 298(2)
_cell_measurement_theta_max 21.374
_cell_measurement_theta_min 2.257
_cell_volume 2638.6(4)
_computing_cell_refinement 'Bruker SMART'
_computing_data_collection 'Bruker SMART'
_computing_data_reduction 'Bruker SAINT'
_computing_molecular_graphics 'Bruker SHELXTL'
_computing_publication_material 'Bruker SHELXTL'
_computing_structure_refinement 'SHELXL-97 (Sheldrick, 1997)'
_computing_structure_solution 'SHELXS-97 (Sheldrick, 1990)'
_diffrn_ambient_temperature 298(2)
_diffrn_measured_fraction_theta_full 0.995
_diffrn_measured_fraction_theta_max 0.995
_diffrn_measurement_device_type 'CCD area detector'
_diffrn_measurement_method 'phi and omega scans'
_diffrn_radiation_monochromator graphite
_diffrn_radiation_source 'fine-focus sealed tube'
_diffrn_radiation_type MoK\a
_diffrn_radiation_wavelength 0.71073
_diffrn_reflns_av_R_equivalents 0.0595
_diffrn_reflns_av_sigmaI/netI 0.0786
_diffrn_reflns_limit_h_max 14
_diffrn_reflns_limit_h_min -14
_diffrn_reflns_limit_k_max 11
_diffrn_reflns_limit_k_min -10
_diffrn_reflns_limit_l_max 26
_diffrn_reflns_limit_l_min -22
_diffrn_reflns_number 12959
_diffrn_reflns_theta_full 25.02
_diffrn_reflns_theta_max 25.02
_diffrn_reflns_theta_min 2.26
_exptl_absorpt_coefficient_mu 0.086
_exptl_absorpt_correction_T_max 0.9680
_exptl_absorpt_correction_T_min 0.9615
_exptl_absorpt_correction_type multi-scan
_exptl_absorpt_process_details sadabs
_exptl_crystal_colour yellow
_exptl_crystal_density_diffrn 1.232
_exptl_crystal_density_method 'not measured'
_exptl_crystal_description block
_exptl_crystal_F_000 1040
_exptl_crystal_size_max 0.46
_exptl_crystal_size_mid 0.44
_exptl_crystal_size_min 0.38
_refine_diff_density_max 0.178
_refine_diff_density_min -0.195
_refine_diff_density_rms 0.042
_refine_ls_extinction_method none
_refine_ls_goodness_of_fit_ref 1.048
_refine_ls_hydrogen_treatment constr
_refine_ls_matrix_type full
_refine_ls_number_parameters 330
_refine_ls_number_reflns 4642
_refine_ls_number_restraints 0
_refine_ls_restrained_S_all 1.048
_refine_ls_R_factor_all 0.1368
_refine_ls_R_factor_gt 0.0524
_refine_ls_shift/su_max 0.000
_refine_ls_shift/su_mean 0.000
_refine_ls_structure_factor_coef Fsqd
_refine_ls_weighting_details 'calc w=1/[\s^2^(Fo^2^)+(0.0591P)^2^+0.2000P] where P=(Fo^2^+2Fc^2^)/3'
_refine_ls_weighting_scheme calc
_refine_ls_wR_factor_gt 0.1165
_refine_ls_wR_factor_ref 0.1573
_reflns_number_gt 2123
_reflns_number_total 4642
_reflns_threshold_expression >2sigma(I)
_cod_data_source_file c4ra10096d2.cif
_cod_data_source_block 110225c
_cod_depositor_comments
;
The following automatic conversions were performed:

'_symmetry_cell_setting' value 'Monoclinic' changed to 'monoclinic'
according to
/usr/data/users/saulius/crontab/automatic-downloads/rss-feeds/RSC/lib/dictionaries/cif_core.dic
dictionary named 'cif_core.dic' version 2.4.2 from 2011-04-26.

Automatic conversion script
Id: cif_fix_values 2827 2014-09-09 07:05:25Z andrius 
;
_cod_original_sg_symbol_H-M P2(1)/n
_cod_database_code 7218535

loop_
_symmetry_equiv_pos_as_xyz
'x, y, z'
'-x+1/2, y+1/2, -z+1/2'
'-x, -y, -z'
'x-1/2, -y-1/2, z-1/2'

loop_
_atom_site_label
_atom_site_type_symbol
_atom_site_fract_x
_atom_site_fract_y
_atom_site_fract_z
_atom_site_U_iso_or_equiv
_atom_site_adp_type
_atom_site_occupancy
_atom_site_symmetry_multiplicity
_atom_site_calc_flag
_atom_site_refinement_flags
N1 N 0.4910(2) 0.7163(2) 0.66384(11) 0.0447(7) Uani 1 1 d .
O1 O 0.53570(19) 0.7671(2) 0.57358(10) 0.0616(7) Uani 1 1 d .
O2 O 0.2684(2) 0.3363(2) 0.68562(12) 0.0712(8) Uani 1 1 d .
O3 O 0.65139(19) 0.4799(2) 0.65220(12) 0.0704(8) Uani 1 1 d .
O4 O 0.7544(2) 0.2629(2) 0.63532(12) 0.0727(8) Uani 1 1 d .
H4 H 0.7457 0.3365 0.6504 0.109 Uiso 1 1 calc R
O5 O 0.29158(17) 0.3864(2) 0.49190(10) 0.0583(7) Uani 1 1 d .
O6 O 0.10622(19) 0.4751(2) 0.41360(12) 0.0704(7) Uani 1 1 d .
C1 C 0.5038(3) 0.6839(3) 0.60550(16) 0.0453(8) Uani 1 1 d .
C2 C 0.4768(2) 0.5405(3) 0.58542(15) 0.0444(8) Uani 1 1 d .
H2 H 0.4599 0.5393 0.5408 0.053 Uiso 1 1 calc R
C3 C 0.3708(2) 0.4894(3) 0.60677(14) 0.0445(8) Uani 1 1 d .
H3 H 0.3680 0.3909 0.6021 0.053 Uiso 1 1 calc R
C4 C 0.3819(2) 0.5201(3) 0.67277(15) 0.0427(8) Uani 1 1 d .
C5 C 0.3246(3) 0.4331(3) 0.70863(16) 0.0499(9) Uani 1 1 d .
C6 C 0.3324(3) 0.4695(3) 0.77414(17) 0.0631(10) Uani 1 1 d .
H6A H 0.3233 0.3881 0.7966 0.076 Uiso 1 1 calc R
H6B H 0.2706 0.5297 0.7769 0.076 Uiso 1 1 calc R
C7 C 0.4421(3) 0.5369(3) 0.80405(16) 0.0532(9) Uani 1 1 d .
C8 C 0.4578(3) 0.6590(3) 0.76549(14) 0.0481(9) Uani 1 1 d .
H8A H 0.4046 0.7286 0.7710 0.058 Uiso 1 1 calc R
H8B H 0.5332 0.6948 0.7798 0.058 Uiso 1 1 calc R
C9 C 0.4415(2) 0.6274(3) 0.69944(14) 0.0416(8) Uani 1 1 d .
C10 C 0.5398(3) 0.4391(3) 0.80831(18) 0.0752(12) Uani 1 1 d .
H10A H 0.5456 0.4115 0.7681 0.113 Uiso 1 1 calc R
H10B H 0.5271 0.3613 0.8315 0.113 Uiso 1 1 calc R
H10C H 0.6085 0.4827 0.8280 0.113 Uiso 1 1 calc R
C11 C 0.4365(3) 0.5835(3) 0.86853(16) 0.0764(12) Uani 1 1 d .
H11A H 0.5074 0.6231 0.8877 0.115 Uiso 1 1 calc R
H11B H 0.4212 0.5074 0.8920 0.115 Uiso 1 1 calc R
H11C H 0.3776 0.6493 0.8662 0.115 Uiso 1 1 calc R
C12 C 0.5207(3) 0.8529(3) 0.68348(14) 0.0433(8) Uani 1 1 d .
C13 C 0.6291(3) 0.8850(3) 0.71038(16) 0.0592(10) Uani 1 1 d .
H13 H 0.6841 0.8181 0.7178 0.071 Uiso 1 1 calc R
C14 C 0.6568(4) 1.0170(4) 0.72652(18) 0.0752(12) Uani 1 1 d .
H14 H 0.7307 1.0396 0.7446 0.090 Uiso 1 1 calc R
C15 C 0.5761(5) 1.1136(4) 0.7159(2) 0.0818(13) Uani 1 1 d .
H15 H 0.5946 1.2025 0.7271 0.098 Uiso 1 1 calc R
C16 C 0.4680(4) 1.0818(4) 0.6887(2) 0.0834(13) Uani 1 1 d .
H16 H 0.4131 1.1488 0.6812 0.100 Uiso 1 1 calc R
C17 C 0.4401(3) 0.9502(3) 0.67249(18) 0.0666(11) Uani 1 1 d .
H17 H 0.3663 0.9280 0.6540 0.080 Uiso 1 1 calc R
C18 C 0.5764(3) 0.4472(3) 0.60732(16) 0.0463(8) Uani 1 1 d .
C19 C 0.5798(3) 0.3243(3) 0.57574(15) 0.0498(9) Uani 1 1 d .
H19 H 0.5201 0.3022 0.5439 0.060 Uiso 1 1 calc R
C20 C 0.6678(3) 0.2378(3) 0.59059(17) 0.0567(10) Uani 1 1 d .
C21 C 0.6752(3) 0.1087(3) 0.5583(2) 0.0880(13) Uani 1 1 d .
H21A H 0.7486 0.1006 0.5490 0.132 Uiso 1 1 calc R
H21B H 0.6189 0.1072 0.5212 0.132 Uiso 1 1 calc R
H21C H 0.6629 0.0347 0.5837 0.132 Uiso 1 1 calc R
C22 C 0.2652(3) 0.5474(3) 0.56567(15) 0.0448(8) Uani 1 1 d .
C23 C 0.2282(3) 0.4895(3) 0.50873(16) 0.0472(9) Uani 1 1 d .
C24 C 0.1348(3) 0.5401(4) 0.46825(17) 0.0524(9) Uani 1 1 d .
C25 C 0.0774(3) 0.6481(4) 0.48542(19) 0.0632(10) Uani 1 1 d .
H25 H 0.0137 0.6815 0.4591 0.076 Uiso 1 1 calc R
C26 C 0.1141(3) 0.7067(4) 0.5415(2) 0.0666(11) Uani 1 1 d .
H26 H 0.0753 0.7801 0.5527 0.080 Uiso 1 1 calc R
C27 C 0.2075(3) 0.6579(3) 0.58105(17) 0.0592(10) Uani 1 1 d .
H27 H 0.2321 0.6997 0.6186 0.071 Uiso 1 1 calc R
C28 C 0.2393(3) 0.2579(3) 0.4840(2) 0.0916(14) Uani 1 1 d .
H28A H 0.2213 0.2294 0.5216 0.137 Uiso 1 1 calc R
H28B H 0.2898 0.1939 0.4719 0.137 Uiso 1 1 calc R
H28C H 0.1715 0.2634 0.4531 0.137 Uiso 1 1 calc R
C29 C 0.0148(3) 0.5275(4) 0.36898(18) 0.0835(13) Uani 1 1 d .
H29A H -0.0521 0.5298 0.3854 0.125 Uiso 1 1 calc R
H29B H 0.0022 0.4706 0.3336 0.125 Uiso 1 1 calc R
H29C H 0.0327 0.6173 0.3579 0.125 Uiso 1 1 calc R

loop_
_atom_site_aniso_label
_atom_site_aniso_U_11
_atom_site_aniso_U_22
_atom_site_aniso_U_33
_atom_site_aniso_U_23
_atom_site_aniso_U_13
_atom_site_aniso_U_12
N1 0.0631(18) 0.0390(15) 0.0373(18) -0.0031(13) 0.0227(14) -0.0059(13)
O1 0.0840(17) 0.0577(15) 0.0534(16) 0.0032(13) 0.0380(13) -0.0084(13)
O2 0.0742(17) 0.0616(16) 0.082(2) -0.0068(14) 0.0262(14) -0.0229(13)
O3 0.0612(16) 0.0803(17) 0.0635(19) -0.0233(15) -0.0012(14) 0.0079(13)
O4 0.0638(17) 0.0727(17) 0.079(2) 0.0025(15) 0.0091(15) 0.0118(13)
O5 0.0545(14) 0.0605(15) 0.0621(17) -0.0192(13) 0.0170(12) 0.0010(12)
O6 0.0665(17) 0.0930(19) 0.0488(18) -0.0025(15) 0.0056(13) 0.0026(14)
C1 0.049(2) 0.047(2) 0.044(2) -0.0021(17) 0.0190(17) 0.0001(16)
C2 0.051(2) 0.0445(19) 0.040(2) -0.0064(16) 0.0159(16) 0.0017(16)
C3 0.051(2) 0.0383(17) 0.046(2) -0.0059(16) 0.0141(16) -0.0019(15)
C4 0.0490(19) 0.0397(18) 0.043(2) -0.0019(17) 0.0177(16) -0.0006(16)
C5 0.052(2) 0.044(2) 0.058(3) 0.0032(19) 0.0218(18) -0.0018(17)
C6 0.076(3) 0.060(2) 0.062(3) 0.007(2) 0.035(2) -0.005(2)
C7 0.074(2) 0.042(2) 0.047(2) 0.0005(17) 0.0206(19) -0.0020(18)
C8 0.066(2) 0.047(2) 0.036(2) -0.0022(16) 0.0185(17) -0.0021(16)
C9 0.051(2) 0.0371(18) 0.041(2) -0.0028(16) 0.0197(16) 0.0011(15)
C10 0.096(3) 0.060(2) 0.066(3) 0.002(2) 0.010(2) 0.014(2)
C11 0.125(3) 0.064(2) 0.046(3) 0.005(2) 0.031(2) -0.001(2)
C12 0.055(2) 0.0392(19) 0.040(2) -0.0008(16) 0.0194(17) -0.0030(17)
C13 0.058(2) 0.050(2) 0.067(3) 0.0075(19) 0.005(2) -0.0007(18)
C14 0.087(3) 0.064(3) 0.072(3) -0.002(2) 0.010(2) -0.025(2)
C15 0.114(4) 0.048(2) 0.093(4) -0.012(2) 0.045(3) -0.016(3)
C16 0.094(3) 0.046(3) 0.122(4) 0.002(2) 0.050(3) 0.014(2)
C17 0.058(2) 0.051(2) 0.097(3) -0.002(2) 0.030(2) 0.002(2)
C18 0.047(2) 0.055(2) 0.039(2) 0.0003(18) 0.0146(17) 0.0006(17)
C19 0.053(2) 0.046(2) 0.051(2) -0.0015(18) 0.0135(17) 0.0046(17)
C20 0.062(2) 0.055(2) 0.056(3) 0.006(2) 0.021(2) 0.003(2)
C21 0.108(3) 0.057(2) 0.098(4) -0.011(2) 0.020(3) 0.022(2)
C22 0.047(2) 0.0436(19) 0.047(2) -0.0030(17) 0.0181(17) 0.0004(16)
C23 0.044(2) 0.049(2) 0.052(2) -0.0029(18) 0.0189(18) 0.0016(17)
C24 0.051(2) 0.064(2) 0.045(2) 0.001(2) 0.0151(18) -0.0027(19)
C25 0.057(2) 0.068(3) 0.066(3) 0.011(2) 0.015(2) 0.008(2)
C26 0.062(3) 0.056(2) 0.085(3) -0.004(2) 0.022(2) 0.014(2)
C27 0.056(2) 0.056(2) 0.068(3) -0.010(2) 0.018(2) 0.0032(19)
C28 0.085(3) 0.058(3) 0.133(4) -0.023(3) 0.028(3) -0.007(2)
C29 0.075(3) 0.110(3) 0.058(3) 0.017(3) -0.005(2) -0.001(2)

loop_
_atom_type_symbol
_atom_type_description
_atom_type_scat_dispersion_real
_atom_type_scat_dispersion_imag
_atom_type_scat_source
C C 0.0033 0.0016 'International Tables Vol C Tables 4.2.6.8 and 6.1.1.4'
H H 0.0000 0.0000 'International Tables Vol C Tables 4.2.6.8 and 6.1.1.4'
N N 0.0061 0.0033 'International Tables Vol C Tables 4.2.6.8 and 6.1.1.4'
O O 0.0106 0.0060 'International Tables Vol C Tables 4.2.6.8 and 6.1.1.4'

loop_
_geom_angle_atom_site_label_1
_geom_angle_atom_site_label_2
_geom_angle_atom_site_label_3
_geom_angle
C1 N1 C9 122.5(3)
C1 N1 C12 115.8(3)
C9 N1 C12 121.4(2)
C20 O4 H4 109.5
C23 O5 C28 116.1(3)
C24 O6 C29 118.3(3)
O1 C1 N1 121.0(3)
O1 C1 C2 122.8(3)
N1 C1 C2 116.1(3)
C1 C2 C18 111.6(3)
C1 C2 C3 111.0(2)
C18 C2 C3 110.9(2)
C1 C2 H2 107.7
C18 C2 H2 107.7
C3 C2 H2 107.7
C4 C3 C22 114.4(3)
C4 C3 C2 109.5(2)
C22 C3 C2 109.6(3)
C4 C3 H3 107.7
C22 C3 H3 107.7
C2 C3 H3 107.7
C9 C4 C5 119.6(3)
C9 C4 C3 121.9(3)
C5 C4 C3 118.5(3)
O2 C5 C4 121.2(3)
O2 C5 C6 121.2(3)
C4 C5 C6 117.6(3)
C5 C6 C7 114.2(3)
C5 C6 H6A 108.7
C7 C6 H6A 108.7
C5 C6 H6B 108.7
C7 C6 H6B 108.7
H6A C6 H6B 107.6
C6 C7 C10 110.4(3)
C6 C7 C8 107.5(3)
C10 C7 C8 110.6(3)
C6 C7 C11 110.0(3)
C10 C7 C11 108.7(3)
C8 C7 C11 109.5(3)
C9 C8 C7 113.2(3)
C9 C8 H8A 108.9
C7 C8 H8A 108.9
C9 C8 H8B 108.9
C7 C8 H8B 108.9
H8A C8 H8B 107.7
C4 C9 N1 119.5(3)
C4 C9 C8 123.6(3)
N1 C9 C8 116.9(3)
C7 C10 H10A 109.5
C7 C10 H10B 109.5
H10A C10 H10B 109.5
C7 C10 H10C 109.5
H10A C10 H10C 109.5
H10B C10 H10C 109.5
C7 C11 H11A 109.5
C7 C11 H11B 109.5
H11A C11 H11B 109.5
C7 C11 H11C 109.5
H11A C11 H11C 109.5
H11B C11 H11C 109.5
C17 C12 C13 120.3(3)
C17 C12 N1 119.0(3)
C13 C12 N1 120.6(3)
C12 C13 C14 119.8(3)
C12 C13 H13 120.1
C14 C13 H13 120.1
C15 C14 C13 119.7(4)
C15 C14 H14 120.1
C13 C14 H14 120.1
C14 C15 C16 120.6(4)
C14 C15 H15 119.7
C16 C15 H15 119.7
C15 C16 C17 119.9(4)
C15 C16 H16 120.1
C17 C16 H16 120.1
C12 C17 C16 119.8(4)
C12 C17 H17 120.1
C16 C17 H17 120.1
O3 C18 C19 122.3(3)
O3 C18 C2 119.9(3)
C19 C18 C2 117.8(3)
C20 C19 C18 121.7(3)
C20 C19 H19 119.2
C18 C19 H19 119.2
O4 C20 C19 122.0(3)
O4 C20 C21 114.6(3)
C19 C20 C21 123.4(3)
C20 C21 H21A 109.5
C20 C21 H21B 109.5
H21A C21 H21B 109.5
C20 C21 H21C 109.5
H21A C21 H21C 109.5
H21B C21 H21C 109.5
C27 C22 C23 118.4(3)
C27 C22 C3 123.5(3)
C23 C22 C3 118.0(3)
O5 C23 C22 117.9(3)
O5 C23 C24 120.9(3)
C22 C23 C24 121.0(3)
O6 C24 C25 124.8(3)
O6 C24 C23 115.9(3)
C25 C24 C23 119.2(3)
C26 C25 C24 120.0(3)
C26 C25 H25 120.0
C24 C25 H25 120.0
C27 C26 C25 120.7(3)
C27 C26 H26 119.7
C25 C26 H26 119.7
C26 C27 C22 120.6(3)
C26 C27 H27 119.7
C22 C27 H27 119.7
O5 C28 H28A 109.5
O5 C28 H28B 109.5
H28A C28 H28B 109.5
O5 C28 H28C 109.5
H28A C28 H28C 109.5
H28B C28 H28C 109.5
O6 C29 H29A 109.5
O6 C29 H29B 109.5
H29A C29 H29B 109.5
O6 C29 H29C 109.5
H29A C29 H29C 109.5
H29B C29 H29C 109.5

loop_
_geom_bond_atom_site_label_1
_geom_bond_atom_site_label_2
_geom_bond_distance
N1 C1 1.390(4)
N1 C9 1.406(4)
N1 C12 1.444(4)
O1 C1 1.208(3)
O2 C5 1.225(3)
O3 C18 1.250(4)
O4 C20 1.315(4)
O4 H4 0.8200
O5 C23 1.378(3)
O5 C28 1.415(4)
O6 C24 1.365(4)
O6 C29 1.427(4)
C1 C2 1.504(4)
C2 C18 1.519(4)
C2 C3 1.550(4)
C2 H2 0.9800
C3 C4 1.492(4)
C3 C22 1.525(4)
C3 H3 0.9800
C4 C9 1.353(4)
C4 C5 1.453(4)
C5 C6 1.499(5)
C6 C7 1.514(4)
C6 H6A 0.9700
C6 H6B 0.9700
C7 C10 1.518(4)
C7 C8 1.523(4)
C7 C11 1.535(4)
C8 C9 1.488(4)
C8 H8A 0.9700
C8 H8B 0.9700
C10 H10A 0.9600
C10 H10B 0.9600
C10 H10C 0.9600
C11 H11A 0.9600
C11 H11B 0.9600
C11 H11C 0.9600
C12 C17 1.358(4)
C12 C13 1.364(4)
C13 C14 1.378(4)
C13 H13 0.9300
C14 C15 1.354(5)
C14 H14 0.9300
C15 C16 1.362(5)
C15 H15 0.9300
C16 C17 1.375(5)
C16 H16 0.9300
C17 H17 0.9300
C18 C19 1.414(4)
C19 C20 1.355(4)
C19 H19 0.9300
C20 C21 1.481(4)
C21 H21A 0.9600
C21 H21B 0.9600
C21 H21C 0.9600
C22 C27 1.382(4)
C22 C23 1.388(4)
C23 C24 1.388(4)
C24 C25 1.376(4)
C25 C26 1.372(5)
C25 H25 0.9300
C26 C27 1.372(4)
C26 H26 0.9300
C27 H27 0.9300
C28 H28A 0.9600
C28 H28B 0.9600
C28 H28C 0.9600
C29 H29A 0.9600
C29 H29B 0.9600
C29 H29C 0.9600

loop_
_geom_torsion_atom_site_label_1
_geom_torsion_atom_site_label_2
_geom_torsion_atom_site_label_3
_geom_torsion_atom_site_label_4
_geom_torsion
C9 N1 C1 O1 172.2(3)
C12 N1 C1 O1 -1.5(4)
C9 N1 C1 C2 -8.3(4)
C12 N1 C1 C2 178.0(3)
O1 C1 C2 C18 95.5(4)
N1 C1 C2 C18 -84.0(3)
O1 C1 C2 C3 -140.2(3)
N1 C1 C2 C3 40.3(4)
C1 C2 C3 C4 -48.9(3)
C18 C2 C3 C4 75.8(3)
C1 C2 C3 C22 77.4(3)
C18 C2 C3 C22 -157.9(3)
C22 C3 C4 C9 -94.2(3)
C2 C3 C4 C9 29.3(4)
C22 C3 C4 C5 84.5(3)
C2 C3 C4 C5 -152.0(3)
C9 C4 C5 O2 178.9(3)
C3 C4 C5 O2 0.2(4)
C9 C4 C5 C6 1.5(4)
C3 C4 C5 C6 -177.2(3)
O2 C5 C6 C7 150.4(3)
C4 C5 C6 C7 -32.2(4)
C5 C6 C7 C10 -66.0(4)
C5 C6 C7 C8 54.8(4)
C5 C6 C7 C11 174.0(3)
C6 C7 C8 C9 -49.1(4)
C10 C7 C8 C9 71.6(4)
C11 C7 C8 C9 -168.6(3)
C5 C4 C9 N1 -176.0(3)
C3 C4 C9 N1 2.6(4)
C5 C4 C9 C8 3.4(4)
C3 C4 C9 C8 -177.9(3)
C1 N1 C9 C4 -15.0(4)
C12 N1 C9 C4 158.3(3)
C1 N1 C9 C8 165.5(3)
C12 N1 C9 C8 -21.2(4)
C7 C8 C9 C4 22.1(4)
C7 C8 C9 N1 -158.4(3)
C1 N1 C12 C17 90.1(4)
C9 N1 C12 C17 -83.7(4)
C1 N1 C12 C13 -87.1(4)
C9 N1 C12 C13 99.1(4)
C17 C12 C13 C14 0.1(5)
N1 C12 C13 C14 177.3(3)
C12 C13 C14 C15 0.4(6)
C13 C14 C15 C16 -0.7(7)
C14 C15 C16 C17 0.6(7)
C13 C12 C17 C16 -0.2(6)
N1 C12 C17 C16 -177.4(3)
C15 C16 C17 C12 -0.1(6)
C1 C2 C18 O3 22.4(4)
C3 C2 C18 O3 -101.9(3)
C1 C2 C18 C19 -158.1(3)
C3 C2 C18 C19 77.5(4)
O3 C18 C19 C20 -3.4(5)
C2 C18 C19 C20 177.2(3)
C18 C19 C20 O4 0.4(5)
C18 C19 C20 C21 -179.4(3)
C4 C3 C22 C27 23.9(4)
C2 C3 C22 C27 -99.6(3)
C4 C3 C22 C23 -159.0(3)
C2 C3 C22 C23 77.5(3)
C28 O5 C23 C22 114.6(3)
C28 O5 C23 C24 -69.9(4)
C27 C22 C23 O5 174.9(3)
C3 C22 C23 O5 -2.4(4)
C27 C22 C23 C24 -0.6(5)
C3 C22 C23 C24 -177.9(3)
C29 O6 C24 C25 4.4(5)
C29 O6 C24 C23 -176.6(3)
O5 C23 C24 O6 4.6(4)
C22 C23 C24 O6 180.0(3)
O5 C23 C24 C25 -176.3(3)
C22 C23 C24 C25 -1.0(5)
O6 C24 C25 C26 -179.5(3)
C23 C24 C25 C26 1.5(5)
C24 C25 C26 C27 -0.5(5)
C25 C26 C27 C22 -1.1(5)
C23 C22 C27 C26 1.7(5)
C3 C22 C27 C26 178.8(3)
